data_4331654
loop_
_publ_author_name
Yi,
'Zhang, Qian-Feng'
'Lam, Tony C. H.'
'Chan, Eddie Y. Y.'
'Williams, Ian D.'
'Leung, Wa-Hung'

_publ_section_title
;
 Phosphato, Chromato, and Perrhenato Complexes of Titanium(IV) and
 Zirconium(IV) Containing Kl\"aui's Tripodal Ligand
;
_journal_issue 1
_journal_name_full 'Inorganic Chemistry'
_journal_page_first 328
_journal_page_last 335
_journal_paper_doi 10.1021/ic051329u
_journal_volume 45
_journal_year 2006
_chemical_formula_sum 'C34 H70 Co2 Cr3 O30 P6 Ti2'
_chemical_formula_weight 1514.38
_chemical_name_systematic
; 
 ? 
;
_space_group_IT_number 29
_symmetry_cell_setting orthorhombic
_symmetry_space_group_name_Hall 'P 2c -2ac'
_symmetry_space_group_name_H-M 'P c a 21'
_atom_sites_solution_hydrogens geom
_atom_sites_solution_primary direct
_atom_sites_solution_secondary difmap
_audit_creation_method SHELXL-97
_cell_angle_alpha 90.00
_cell_angle_beta 90.00
_cell_angle_gamma 90.00
_cell_formula_units_Z 4
_cell_length_a 18.4085(9)
_cell_length_b 18.6209(9)
_cell_length_c 16.9501(9)
_cell_measurement_reflns_used 8025
_cell_measurement_temperature 100(2)
_cell_measurement_theta_max 27.29
_cell_measurement_theta_min 2.45
_cell_volume 5810.2(5)
_computing_cell_refinement 'Bruker SMART'
_computing_data_collection 'Bruker SMART'
_computing_data_reduction 'Bruker SAINT'
_computing_molecular_graphics 'Bruker SHELXTL'
_computing_publication_material 'Bruker SHELXTL'
_computing_structure_refinement 'SHELXL-97 (Sheldrick, 1997)'
_computing_structure_solution 'SHELXS-97 (Sheldrick, 1990)'
_diffrn_ambient_temperature 100(2)
_diffrn_measured_fraction_theta_full 0.961
_diffrn_measured_fraction_theta_max 0.961
_diffrn_measurement_device_type 'CCD area detector'
_diffrn_measurement_method 'phi and omega scans'
_diffrn_radiation_monochromator graphite
_diffrn_radiation_source 'fine-focus sealed tube'
_diffrn_radiation_type MoK\a
_diffrn_radiation_wavelength 0.71073
_diffrn_reflns_av_R_equivalents 0.0462
_diffrn_reflns_av_sigmaI/netI 0.0540
_diffrn_reflns_limit_h_max 24
_diffrn_reflns_limit_h_min -23
_diffrn_reflns_limit_k_max 21
_diffrn_reflns_limit_k_min -24
_diffrn_reflns_limit_l_max 17
_diffrn_reflns_limit_l_min -22
_diffrn_reflns_number 33804
_diffrn_reflns_theta_full 28.29
_diffrn_reflns_theta_max 28.29
_diffrn_reflns_theta_min 1.56
_exptl_absorpt_coefficient_mu 1.607
_exptl_absorpt_correction_type empirical
_exptl_crystal_colour Yellow
_exptl_crystal_density_diffrn 1.731
_exptl_crystal_density_meas 0
_exptl_crystal_density_method 'not measured'
_exptl_crystal_description Cube
_exptl_crystal_F_000 3096
_exptl_crystal_size_max 0.34
_exptl_crystal_size_mid 0.3
_exptl_crystal_size_min 0.25
_refine_diff_density_max 0.989
_refine_diff_density_min -0.630
_refine_diff_density_rms 0.099
_refine_ls_abs_structure_details 'Flack H D (1983), Acta Cryst. A39, 876-881'
_refine_ls_abs_structure_Flack 0.00
_refine_ls_extinction_method none
_refine_ls_goodness_of_fit_ref 1.015
_refine_ls_hydrogen_treatment mixed
_refine_ls_matrix_type full
_refine_ls_number_parameters 732
_refine_ls_number_reflns 11491
_refine_ls_number_restraints 1
_refine_ls_restrained_S_all 1.015
_refine_ls_R_factor_all 0.0497
_refine_ls_R_factor_gt 0.0390
_refine_ls_shift/su_max 0.006
_refine_ls_shift/su_mean 0.000
_refine_ls_structure_factor_coef Fsqd
_refine_ls_weighting_details 'calc w=1/[\s^2^(Fo^2^)+(0.0488P)^2^+0.0000P] where P=(Fo^2^+2Fc^2^)/3'
_refine_ls_weighting_scheme calc
_refine_ls_wR_factor_gt 0.0843
_refine_ls_wR_factor_ref 0.0889
_reflns_number_gt 10021
_reflns_number_total 11491
_reflns_threshold_expression >2sigma(I)
_cod_data_source_file ic051329usup3.cif
_cod_data_source_block eddie25
_cod_depositor_comments
;
The following automatic conversions were performed:

'_symmetry_cell_setting' value 'Orthorhombic' changed to
'orthorhombic' according to
/home/saulius/struct/CIF-dictionaries/cif_core.dic dictionary named
'cif_core.dic' version 2.4.2 from
2011-04-26.

'_exptl_absorpt_correction_type' value 'Empirical'
changed to 'empirical' according to
/home/saulius/struct/CIF-dictionaries/cif_core.dic dictionary named
'cif_core.dic' version 2.4.2 from 2011-04-26.

Automatic conversion script
Id: cif_fix_values 1891 2012-01-12 08:04:46Z andrius 
;
_cod_original_sg_symbol_H-M Pca2(1)
_cod_database_code 4331654

loop_
_symmetry_equiv_pos_as_xyz
'x, y, z'
'-x, -y, z+1/2'
'x+1/2, -y, z'
'-x+1/2, y, z+1/2'

loop_
_atom_site_label
_atom_site_type_symbol
_atom_site_fract_x
_atom_site_fract_y
_atom_site_fract_z
_atom_site_U_iso_or_equiv
_atom_site_adp_type
_atom_site_occupancy
_atom_site_symmetry_multiplicity
_atom_site_calc_flag
_atom_site_refinement_flags
Co1 Co 0.30743(3) 0.06220(3) 0.76328(4) 0.01655(12) Uani 1 1 d .
Co2 Co 0.71334(3) 0.44080(3) 1.18091(4) 0.02395(14) Uani 1 1 d .
Cr1 Cr 0.42875(3) 0.25664(3) 1.07449(4) 0.01692(14) Uani 1 1 d .
Cr2 Cr 0.50782(3) 0.34160(3) 0.86328(4) 0.01800(14) Uani 1 1 d .
Cr3 Cr 0.60927(3) 0.15533(3) 0.96929(4) 0.01687(14) Uani 1 1 d .
Ti4 Ti 0.43887(4) 0.17836(4) 0.89706(5) 0.01502(15) Uani 1 1 d .
Ti7 Ti 0.59498(4) 0.32068(4) 1.03702(5) 0.02001(17) Uani 1 1 d .
P1 P 0.42419(5) 0.05604(5) 0.76091(7) 0.0184(2) Uani 1 1 d .
P2 P 0.30960(5) 0.06006(5) 0.89038(7) 0.0158(2) Uani 1 1 d .
P3 P 0.31264(5) 0.17735(5) 0.76275(7) 0.0169(2) Uani 1 1 d .
P4 P 0.69773(6) 0.32637(6) 1.19419(8) 0.0211(2) Uani 1 1 d .
P5 P 0.73636(6) 0.42211(6) 1.05716(8) 0.0262(3) Uani 1 1 d .
P6 P 0.59860(6) 0.45319(5) 1.16175(8) 0.0209(2) Uani 1 1 d .
O1 O 0.46564(14) 0.11556(14) 0.80415(18) 0.0187(6) Uani 1 1 d .
O2 O 0.37364(14) 0.09827(14) 0.93029(18) 0.0173(6) Uani 1 1 d .
O3 O 0.35673(14) 0.21283(14) 0.82890(18) 0.0175(6) Uani 1 1 d .
O4 O 0.66350(15) 0.28816(14) 1.12393(19) 0.0214(7) Uani 1 1 d .
O5 O 0.67377(15) 0.39049(15) 1.0085(2) 0.0232(7) Uani 1 1 d .
O6 O 0.56127(15) 0.39461(14) 1.11391(19) 0.0207(7) Uani 1 1 d .
O11 O 0.44867(15) 0.05613(15) 0.6710(2) 0.0242(7) Uani 1 1 d .
O12 O 0.45289(15) -0.01872(15) 0.79494(19) 0.0215(7) Uani 1 1 d .
O21 O 0.30882(15) -0.02166(14) 0.91549(18) 0.0186(6) Uani 1 1 d .
O22 O 0.23769(14) 0.08917(14) 0.93203(19) 0.0204(6) Uani 1 1 d .
O31 O 0.23190(14) 0.20677(14) 0.7695(2) 0.0235(7) Uani 1 1 d .
O32 O 0.34093(16) 0.20877(15) 0.68139(19) 0.0231(7) Uani 1 1 d .
O41 O 0.65268(15) 0.30454(15) 1.2712(2) 0.0254(7) Uani 1 1 d .
O42 O 0.77449(15) 0.29294(14) 1.2125(2) 0.0231(7) Uani 1 1 d .
O51 O 0.80543(15) 0.37106(18) 1.0496(2) 0.0320(8) Uani 1 1 d .
O52 O 0.76745(17) 0.48856(17) 1.0071(2) 0.0372(9) Uani 1 1 d .
O61 O 0.56271(14) 0.45592(14) 1.24629(19) 0.0211(7) Uani 1 1 d .
O62 O 0.57496(16) 0.52785(15) 1.1230(2) 0.0250(7) Uani 1 1 d .
C1 C 0.2032(3) 0.0489(5) 0.7230(7) 0.056(3) Uani 0.83 1 d P
H1A H 0.1619 0.0771 0.7381 0.067 Uiso 0.83 1 d PR
C2 C 0.2154(5) -0.0002(6) 0.7624(5) 0.062(3) Uani 0.83 1 d P
H2 H 0.1890 -0.0063 0.8135 0.074 Uiso 0.83 1 d PR
C3 C 0.2624(5) -0.0386(4) 0.7493(5) 0.054(2) Uani 0.83 1 d P
H3A H 0.2744 -0.0780 0.7833 0.064 Uiso 0.83 1 d PR
C4 C 0.2986(3) -0.0254(4) 0.6895(4) 0.0347(16) Uani 0.83 1 d P
H4 H 0.3428 -0.0542 0.6761 0.042 Uiso 0.83 1 d PR
C5 C 0.2854(4) 0.0301(4) 0.6511(4) 0.0407(17) Uani 0.83 1 d P
H5 H 0.3168 0.0458 0.6062 0.049 Uiso 0.83 1 d PR
C5A C 0.2375(6) 0.0648(4) 0.6690(7) 0.063(3) Uani 0.83 1 d P
H5A H 0.2263 0.1113 0.6422 0.076 Uiso 0.83 1 d PR
C6 C 0.8170(2) 0.4634(2) 1.2212(3) 0.0296(11) Uani 1 1 d .
H6 H 0.8631 0.4406 1.2025 0.035 Uiso 1 1 calc R
C7 C 0.7838(3) 0.5267(3) 1.1891(4) 0.0481(17) Uani 1 1 d .
H7 H 0.8023 0.5571 1.1449 0.058 Uiso 1 1 calc R
C8 C 0.7206(3) 0.5389(3) 1.2355(4) 0.0510(19) Uani 1 1 d .
H8 H 0.6858 0.5796 1.2282 0.061 Uiso 1 1 calc R
C9 C 0.7154(3) 0.4863(3) 1.2935(4) 0.0427(15) Uani 1 1 d .
H9 H 0.6768 0.4823 1.3347 0.051 Uiso 1 1 calc R
C10 C 0.7755(3) 0.4418(2) 1.2849(3) 0.0317(12) Uani 1 1 d .
H10 H 0.7859 0.3987 1.3183 0.038 Uiso 1 1 calc R
C11 C 0.5232(2) 0.0383(2) 0.6481(3) 0.0291(11) Uani 1 1 d .
H11A H 0.5557 0.0433 0.6944 0.035 Uiso 1 1 calc R
H11B H 0.5400 0.0722 0.6069 0.035 Uiso 1 1 calc R
C12 C 0.5272(3) -0.0363(3) 0.6176(4) 0.0358(13) Uani 1 1 d .
H12A H 0.5148 -0.0700 0.6599 0.054 Uiso 1 1 calc R
H12B H 0.5766 -0.0461 0.5989 0.054 Uiso 1 1 calc R
H12C H 0.4929 -0.0420 0.5739 0.054 Uiso 1 1 calc R
C13 C 0.5184(3) -0.0255(3) 0.8414(4) 0.0447(14) Uani 1 1 d .
H13A H 0.5439 0.0213 0.8428 0.054 Uiso 1 1 calc R
H13B H 0.5511 -0.0610 0.8164 0.054 Uiso 1 1 calc R
C14 C 0.5015(4) -0.0484(3) 0.9221(4) 0.0520(16) Uani 1 1 d .
H14A H 0.4674 -0.0143 0.9460 0.078 Uiso 1 1 calc R
H14B H 0.5462 -0.0498 0.9533 0.078 Uiso 1 1 calc R
H14C H 0.4795 -0.0963 0.9209 0.078 Uiso 1 1 calc R
C21 C 0.2928(2) -0.0430(2) 0.9958(3) 0.0234(10) Uani 1 1 d .
H21A H 0.2402 -0.0377 1.0064 0.028 Uiso 1 1 calc R
H21B H 0.3197 -0.0121 1.0333 0.028 Uiso 1 1 calc R
C22 C 0.3153(2) -0.1202(2) 1.0063(3) 0.0319(12) Uani 1 1 d .
H22A H 0.2909 -0.1499 0.9666 0.048 Uiso 1 1 calc R
H22B H 0.3015 -0.1365 1.0591 0.048 Uiso 1 1 calc R
H22C H 0.3680 -0.1243 0.9999 0.048 Uiso 1 1 calc R
C23 C 0.2345(2) 0.1612(2) 0.9661(3) 0.0230(9) Uani 1 1 d .
H23A H 0.2543 0.1967 0.9284 0.028 Uiso 1 1 calc R
H23B H 0.2637 0.1631 1.0150 0.028 Uiso 1 1 calc R
C24 C 0.1567(2) 0.1780(2) 0.9839(3) 0.0291(11) Uani 1 1 d .
H24A H 0.1279 0.1746 0.9354 0.044 Uiso 1 1 calc R
H24B H 0.1531 0.2268 1.0053 0.044 Uiso 1 1 calc R
H24C H 0.1381 0.1437 1.0228 0.044 Uiso 1 1 calc R
C31 C 0.2171(2) 0.2831(2) 0.7592(3) 0.0287(10) Uani 1 1 d .
H31A H 0.2177 0.2956 0.7025 0.034 Uiso 1 1 calc R
H31B H 0.2547 0.3120 0.7863 0.034 Uiso 1 1 calc R
C32 C 0.1440(3) 0.2989(3) 0.7936(3) 0.0342(12) Uani 1 1 d .
H32A H 0.1080 0.2661 0.7708 0.051 Uiso 1 1 calc R
H32B H 0.1304 0.3486 0.7815 0.051 Uiso 1 1 calc R
H32C H 0.1456 0.2923 0.8509 0.051 Uiso 1 1 calc R
C33 C 0.3808(4) 0.2763(3) 0.6752(4) 0.0230(14) Uani 0.65 1 d P
H33A H 0.3807 0.3007 0.7251 0.028 Uiso 0.65 1 d PR
H33B H 0.3586 0.3070 0.6366 0.028 Uiso 0.65 1 d PR
C33A C 0.4221(7) 0.2292(6) 0.6670(8) 0.022(3) Uani 0.35 1 d P
H33C H 0.4408 0.2034 0.6224 0.026 Uiso 0.35 1 d PR
H33D H 0.4504 0.2167 0.7125 0.026 Uiso 0.35 1 d PR
C34 C 0.4576(4) 0.2588(4) 0.6508(4) 0.0271(16) Uani 0.65 1 d P
H34A H 0.4857 0.3020 0.6463 0.041 Uiso 0.65 1 d PR
H34B H 0.4791 0.2281 0.6898 0.041 Uiso 0.65 1 d PR
H34C H 0.4569 0.2345 0.6008 0.041 Uiso 0.65 1 d PR
C34A C 0.4261(8) 0.3077(8) 0.6526(9) 0.034(3) Uani 0.35 1 d P
H34D H 0.4757 0.3215 0.6440 0.052 Uiso 0.35 1 d PR
H34E H 0.3977 0.3196 0.6069 0.052 Uiso 0.35 1 d PR
H34F H 0.4073 0.3329 0.6976 0.052 Uiso 0.35 1 d PR
C41 C 0.5778(2) 0.2788(2) 1.2675(3) 0.0264(10) Uani 1 1 d .
H41A H 0.5534 0.2998 1.2209 0.032 Uiso 1 1 calc R
H41B H 0.5513 0.2948 1.3152 0.032 Uiso 1 1 calc R
C42 C 0.5750(3) 0.1982(2) 1.2622(4) 0.0370(12) Uani 1 1 d .
H42A H 0.5913 0.1829 1.2098 0.055 Uiso 1 1 calc R
H42B H 0.5250 0.1819 1.2709 0.055 Uiso 1 1 calc R
H42C H 0.6068 0.1773 1.3025 0.055 Uiso 1 1 calc R
C43 C 0.7827(2) 0.2170(2) 1.2314(3) 0.0253(10) Uani 1 1 d .
H43A H 0.7541 0.1874 1.1942 0.030 Uiso 1 1 calc R
H43B H 0.7654 0.2074 1.2856 0.030 Uiso 1 1 calc R
C44 C 0.8626(2) 0.1992(2) 1.2245(3) 0.0276(10) Uani 1 1 d .
H44A H 0.8787 0.2074 1.1701 0.041 Uiso 1 1 calc R
H44B H 0.8703 0.1487 1.2385 0.041 Uiso 1 1 calc R
H44C H 0.8905 0.2299 1.2603 0.041 Uiso 1 1 calc R
C51 C 0.8220(3) 0.3308(3) 0.9775(4) 0.0405(14) Uani 1 1 d .
H51A H 0.8258 0.3641 0.9321 0.049 Uiso 1 1 calc R
H51B H 0.7829 0.2958 0.9664 0.049 Uiso 1 1 calc R
C52 C 0.8921(3) 0.2929(3) 0.9897(4) 0.0424(14) Uani 1 1 d .
H52A H 0.9314 0.3282 0.9945 0.064 Uiso 1 1 calc R
H52B H 0.9017 0.2614 0.9446 0.064 Uiso 1 1 calc R
H52C H 0.8895 0.2641 1.0380 0.064 Uiso 1 1 calc R
C53 C 0.7231(3) 0.5476(3) 0.9884(4) 0.0380(13) Uani 1 1 d .
H53A H 0.6935 0.5608 1.0349 0.046 Uiso 1 1 calc R
H53B H 0.6897 0.5344 0.9450 0.046 Uiso 1 1 calc R
C54 C 0.7685(3) 0.6110(2) 0.9637(3) 0.0306(11) Uani 1 1 d .
H54A H 0.7984 0.6268 1.0083 0.046 Uiso 1 1 calc R
H54B H 0.7367 0.6503 0.9471 0.046 Uiso 1 1 calc R
H54C H 0.8001 0.5971 0.9197 0.046 Uiso 1 1 calc R
C61 C 0.4850(2) 0.4679(2) 1.2557(3) 0.0238(10) Uani 1 1 d .
H61A H 0.4574 0.4333 1.2229 0.029 Uiso 1 1 calc R
H61B H 0.4722 0.5171 1.2387 0.029 Uiso 1 1 calc R
C62 C 0.4667(3) 0.4577(2) 1.3410(3) 0.0283(11) Uani 1 1 d .
H62A H 0.4778 0.4083 1.3567 0.042 Uiso 1 1 calc R
H62B H 0.4148 0.4671 1.3491 0.042 Uiso 1 1 calc R
H62C H 0.4954 0.4911 1.3730 0.042 Uiso 1 1 calc R
C63 C 0.5405(2) 0.5313(2) 1.0466(3) 0.0260(10) Uani 1 1 d .
H63A H 0.5615 0.4938 1.0120 0.031 Uiso 1 1 calc R
H63B H 0.5507 0.5786 1.0223 0.031 Uiso 1 1 calc R
C64 C 0.4592(2) 0.5206(3) 1.0518(3) 0.0314(11) Uani 1 1 d .
H64A H 0.4488 0.4728 1.0731 0.047 Uiso 1 1 calc R
H64B H 0.4378 0.5251 0.9991 0.047 Uiso 1 1 calc R
H64C H 0.4383 0.5572 1.0867 0.047 Uiso 1 1 calc R
O74 O 0.51771(14) 0.14138(14) 0.95349(18) 0.0198(6) Uani 1 1 d .
O75 O 0.49819(14) 0.25152(14) 0.85079(18) 0.0193(6) Uani 1 1 d .
O76 O 0.40474(14) 0.23689(14) 0.97848(18) 0.0193(6) Uani 1 1 d .
O71 O 0.63008(14) 0.24514(14) 0.97233(19) 0.0205(6) Uani 1 1 d .
O72 O 0.53630(15) 0.35929(15) 0.95921(19) 0.0230(7) Uani 1 1 d .
O73 O 0.52111(15) 0.25958(14) 1.08060(19) 0.0220(6) Uani 1 1 d .
O81 O 0.39896(16) 0.19610(16) 1.1321(2) 0.0275(7) Uani 1 1 d .
O82 O 0.39444(16) 0.33204(15) 1.09947(19) 0.0245(7) Uani 1 1 d .
O83 O 0.43358(16) 0.38206(16) 0.8469(2) 0.0275(7) Uani 1 1 d .
O84 O 0.56744(18) 0.36847(16) 0.8016(2) 0.0332(8) Uani 1 1 d .
O85 O 0.65413(16) 0.11878(15) 0.9001(2) 0.0260(7) Uani 1 1 d .
O86 O 0.63119(15) 0.11793(15) 1.0506(2) 0.0252(7) Uani 1 1 d .

loop_
_atom_site_aniso_label
_atom_site_aniso_U_11
_atom_site_aniso_U_22
_atom_site_aniso_U_33
_atom_site_aniso_U_23
_atom_site_aniso_U_13
_atom_site_aniso_U_12
Co1 0.0138(2) 0.0153(2) 0.0206(3) -0.0029(2) -0.0009(2) -0.00192(19)
Co2 0.0141(3) 0.0143(3) 0.0435(4) -0.0066(3) -0.0085(3) 0.0004(2)
Cr1 0.0142(3) 0.0165(3) 0.0201(4) -0.0016(3) 0.0001(3) -0.0014(2)
Cr2 0.0146(3) 0.0148(3) 0.0246(4) 0.0018(3) 0.0013(3) -0.0006(2)
Cr3 0.0120(3) 0.0162(3) 0.0224(4) 0.0003(3) -0.0008(3) 0.0005(2)
Ti4 0.0108(3) 0.0139(3) 0.0204(4) -0.0011(3) -0.0007(3) -0.0014(3)
Ti7 0.0138(3) 0.0176(3) 0.0286(5) -0.0029(3) -0.0052(3) -0.0020(3)
P1 0.0139(5) 0.0181(5) 0.0231(6) -0.0050(5) 0.0026(5) -0.0018(4)
P2 0.0122(5) 0.0136(5) 0.0216(6) -0.0009(4) 0.0011(4) -0.0020(4)
P3 0.0163(5) 0.0145(5) 0.0200(6) 0.0002(4) -0.0017(5) -0.0013(4)
P4 0.0142(5) 0.0158(5) 0.0333(7) -0.0039(5) -0.0066(5) 0.0001(4)
P5 0.0172(5) 0.0194(5) 0.0421(9) 0.0031(5) -0.0060(5) -0.0050(4)
P6 0.0141(5) 0.0159(5) 0.0326(7) -0.0036(5) -0.0061(5) 0.0015(4)
O1 0.0142(13) 0.0192(14) 0.0228(17) -0.0060(12) 0.0047(12) -0.0017(11)
O2 0.0152(13) 0.0150(13) 0.0217(17) 0.0008(12) 0.0007(12) -0.0019(10)
O3 0.0145(13) 0.0175(13) 0.0203(16) 0.0003(12) -0.0034(12) -0.0003(10)
O4 0.0160(14) 0.0150(14) 0.033(2) -0.0040(13) -0.0059(13) 0.0021(11)
O5 0.0164(14) 0.0197(14) 0.033(2) -0.0009(13) -0.0035(13) -0.0012(11)
O6 0.0157(14) 0.0174(14) 0.0292(19) -0.0045(13) -0.0037(13) 0.0003(11)
O11 0.0185(14) 0.0266(15) 0.0275(19) -0.0048(13) 0.0064(13) 0.0005(12)
O12 0.0189(15) 0.0206(14) 0.0250(18) -0.0053(12) -0.0003(13) 0.0001(11)
O21 0.0192(14) 0.0152(13) 0.0214(17) -0.0014(12) 0.0028(12) -0.0014(11)
O22 0.0145(14) 0.0160(13) 0.0307(18) -0.0050(12) 0.0042(13) -0.0007(11)
O31 0.0175(14) 0.0151(13) 0.038(2) 0.0014(13) -0.0094(14) 0.0007(11)
O32 0.0270(15) 0.0209(14) 0.0212(17) 0.0017(13) -0.0041(14) -0.0074(12)
O41 0.0191(15) 0.0245(15) 0.033(2) -0.0043(14) -0.0053(14) -0.0017(12)
O42 0.0183(15) 0.0148(13) 0.036(2) -0.0017(13) -0.0127(14) 0.0029(11)
O51 0.0139(15) 0.052(2) 0.030(2) -0.0026(16) 0.0003(14) -0.0014(14)
O52 0.0243(17) 0.0307(18) 0.057(3) 0.0004(17) -0.0005(17) -0.0052(13)
O61 0.0151(13) 0.0175(14) 0.031(2) -0.0041(12) -0.0065(13) 0.0029(11)
O62 0.0196(15) 0.0183(14) 0.037(2) -0.0002(13) -0.0036(14) 0.0016(12)
C1 0.010(3) 0.061(5) 0.096(8) -0.051(5) -0.015(4) 0.005(3)
C2 0.061(5) 0.086(7) 0.037(5) 0.015(5) -0.017(5) -0.065(5)
C3 0.082(6) 0.017(3) 0.061(6) -0.004(3) -0.039(5) -0.023(3)
C4 0.018(3) 0.045(4) 0.041(4) -0.035(3) -0.008(3) 0.004(2)
C5 0.049(4) 0.054(5) 0.019(3) -0.003(3) -0.005(3) -0.036(4)
C5A 0.081(7) 0.036(4) 0.073(7) 0.004(4) -0.054(6) -0.018(4)
C6 0.017(2) 0.031(2) 0.041(3) -0.010(2) -0.009(2) -0.0079(18)
C7 0.058(4) 0.025(2) 0.061(4) 0.010(3) -0.041(3) -0.024(2)
C8 0.040(3) 0.020(2) 0.092(5) -0.029(3) -0.042(3) 0.013(2)
C9 0.028(3) 0.045(3) 0.055(4) -0.030(3) -0.012(3) -0.001(2)
C10 0.035(3) 0.027(2) 0.033(3) -0.012(2) -0.010(2) -0.009(2)
C11 0.019(2) 0.034(2) 0.034(3) -0.008(2) 0.008(2) -0.0061(18)
C12 0.024(2) 0.035(3) 0.048(4) -0.014(2) 0.013(2) -0.001(2)
C13 0.035(3) 0.038(3) 0.061(4) -0.004(3) 0.000(3) 0.002(2)
C14 0.052(4) 0.048(3) 0.056(4) 0.001(3) 0.001(3) 0.008(3)
C21 0.025(2) 0.026(2) 0.019(3) -0.0010(18) 0.0003(19) -0.0051(17)
C22 0.025(2) 0.030(3) 0.041(3) 0.014(2) 0.001(2) 0.0049(19)
C23 0.025(2) 0.021(2) 0.023(2) -0.0054(18) 0.001(2) -0.0029(16)
C24 0.026(2) 0.027(2) 0.034(3) 0.000(2) 0.008(2) 0.0039(18)
C31 0.031(2) 0.015(2) 0.039(3) 0.001(2) -0.008(2) 0.0040(17)
C32 0.037(3) 0.027(2) 0.038(3) -0.001(2) -0.001(2) 0.012(2)
C33 0.032(4) 0.015(3) 0.022(4) 0.008(3) 0.000(3) -0.004(3)
C33A 0.024(6) 0.020(6) 0.021(7) 0.001(5) 0.011(6) 0.002(5)
C34 0.025(4) 0.037(4) 0.020(4) 0.005(3) 0.003(3) -0.008(4)
C34A 0.040(8) 0.032(8) 0.032(9) 0.015(6) -0.004(7) -0.003(7)
C41 0.022(2) 0.027(2) 0.031(3) -0.001(2) -0.002(2) 0.0009(17)
C42 0.033(3) 0.025(2) 0.054(4) 0.004(2) -0.009(3) -0.0059(19)
C43 0.026(2) 0.016(2) 0.034(3) 0.0004(18) 0.000(2) 0.0042(17)
C44 0.029(2) 0.023(2) 0.030(3) 0.000(2) -0.003(2) 0.0095(18)
C51 0.033(3) 0.026(2) 0.062(4) -0.008(3) -0.009(3) 0.008(2)
C52 0.039(3) 0.045(3) 0.043(4) -0.004(3) 0.007(3) 0.005(2)
C53 0.033(3) 0.034(3) 0.047(4) -0.001(2) -0.009(2) -0.003(2)
C54 0.035(3) 0.023(2) 0.034(3) 0.003(2) 0.000(2) -0.0013(18)
C61 0.0132(19) 0.027(2) 0.031(3) -0.003(2) -0.0046(19) 0.0054(16)
C62 0.028(2) 0.024(2) 0.033(3) -0.0011(19) -0.008(2) 0.0002(17)
C63 0.018(2) 0.027(2) 0.033(3) 0.004(2) 0.004(2) 0.0072(17)
C64 0.021(2) 0.046(3) 0.026(3) 0.010(2) -0.004(2) 0.008(2)
O74 0.0141(13) 0.0170(13) 0.0282(19) -0.0016(12) -0.0036(12) -0.0002(11)
O75 0.0138(13) 0.0181(13) 0.0261(18) 0.0002(12) 0.0026(12) -0.0033(11)
O76 0.0155(13) 0.0206(14) 0.0219(17) -0.0046(12) -0.0015(13) 0.0003(11)
O71 0.0143(13) 0.0187(14) 0.0286(18) -0.0043(13) -0.0003(13) -0.0011(11)
O72 0.0214(15) 0.0185(14) 0.0289(19) -0.0026(13) -0.0038(14) 0.0000(11)
O73 0.0166(14) 0.0218(14) 0.0274(18) -0.0022(13) -0.0062(13) -0.0019(11)
O81 0.0251(16) 0.0258(16) 0.032(2) 0.0047(14) 0.0024(14) -0.0013(13)
O82 0.0232(15) 0.0241(16) 0.0261(19) -0.0079(13) -0.0008(14) -0.0001(12)
O83 0.0235(15) 0.0274(16) 0.031(2) -0.0009(14) -0.0076(14) 0.0054(12)
O84 0.0320(17) 0.0218(15) 0.046(2) 0.0010(15) 0.0180(16) -0.0049(13)
O85 0.0205(15) 0.0258(15) 0.032(2) -0.0031(14) 0.0010(14) 0.0012(12)
O86 0.0182(14) 0.0274(15) 0.030(2) 0.0044(13) -0.0039(14) -0.0009(12)

loop_
_atom_type_symbol
_atom_type_description
_atom_type_scat_dispersion_real
_atom_type_scat_dispersion_imag
_atom_type_scat_source
C C 0.0033 0.0016 'International Tables Vol C Tables 4.2.6.8 and 6.1.1.4'
H H 0.0000 0.0000 'International Tables Vol C Tables 4.2.6.8 and 6.1.1.4'
O O 0.0106 0.0060 'International Tables Vol C Tables 4.2.6.8 and 6.1.1.4'
P P 0.1023 0.0942 'International Tables Vol C Tables 4.2.6.8 and 6.1.1.4'
Ti Ti 0.2776 0.4457 'International Tables Vol C Tables 4.2.6.8 and 6.1.1.4'
Cr Cr 0.3209 0.6236 'International Tables Vol C Tables 4.2.6.8 and 6.1.1.4'
Co Co 0.3494 0.9721 'International Tables Vol C Tables 4.2.6.8 and 6.1.1.4'

loop_
_geom_angle_atom_site_label_1
_geom_angle_atom_site_label_2
_geom_angle_atom_site_label_3
_geom_angle
C5 Co1 C1 57.8(3)
C5 Co1 C5A 32.2(3)
C1 Co1 C5A 32.6(4)
C5 Co1 C2 70.3(3)
C1 Co1 C2 32.6(3)
C5A Co1 C2 59.3(3)
C5 Co1 C4 35.4(3)
C1 Co1 C4 68.2(2)
C5A Co1 C4 59.8(3)
C2 Co1 C4 58.9(4)
C5 Co1 C3 63.0(3)
C1 Co1 C3 58.4(3)
C5A Co1 C3 71.3(3)
C2 Co1 C3 32.3(3)
C4 Co1 C3 34.9(3)
C5 Co1 P3 107.4(2)
C1 Co1 P3 99.3(3)
C5A Co1 P3 90.1(2)
C2 Co1 P3 127.0(4)
C4 Co1 P3 142.3(2)
C3 Co1 P3 157.7(3)
C5 Co1 P1 99.5(2)
C1 Co1 P1 157.1(3)
C5A Co1 P1 127.8(4)
C2 Co1 P1 142.5(4)
C4 Co1 P1 91.44(15)
C3 Co1 P1 110.5(3)
P3 Co1 P1 90.49(4)
C5 Co1 P2 158.87(18)
C1 Co1 P2 110.3(3)
C5A Co1 P2 142.2(4)
C2 Co1 P2 90.7(2)
C4 Co1 P2 126.4(2)
C3 Co1 P2 96.1(3)
P3 Co1 P2 91.25(5)
P1 Co1 P2 89.95(5)
C8 Co2 C7 40.4(3)
C8 Co2 C6 67.1(2)
C7 Co2 C6 40.6(2)
C8 Co2 C9 39.3(3)
C7 Co2 C9 67.2(3)
C6 Co2 C9 66.4(2)
C8 Co2 C10 65.1(2)
C7 Co2 C10 66.1(2)
C6 Co2 C10 38.7(2)
C9 Co2 C10 38.73(19)
C8 Co2 P6 92.10(15)
C7 Co2 P6 122.98(17)
C6 Co2 P6 159.06(14)
C9 Co2 P6 96.47(15)
C10 Co2 P6 131.38(15)
C8 Co2 P4 147.1(2)
C7 Co2 P4 147.19(16)
C6 Co2 P4 106.79(14)
C9 Co2 P4 107.88(18)
C10 Co2 P4 89.67(14)
P6 Co2 P4 89.48(4)
C8 Co2 P5 124.5(2)
C7 Co2 P5 93.8(2)
C6 Co2 P5 99.86(15)
C9 Co2 P5 161.03(17)
C10 Co2 P5 134.94(15)
P6 Co2 P5 93.61(5)
P4 Co2 P5 88.19(5)
O81 Cr1 O82 108.94(17)
O81 Cr1 O73 109.26(16)
O82 Cr1 O73 110.50(15)
O81 Cr1 O76 109.86(16)
O82 Cr1 O76 109.64(15)
O73 Cr1 O76 108.64(15)
O83 Cr2 O84 109.24(18)
O83 Cr2 O75 110.94(15)
O84 Cr2 O75 107.43(15)
O83 Cr2 O72 109.47(16)
O84 Cr2 O72 110.20(17)
O75 Cr2 O72 109.55(14)
O85 Cr3 O86 108.62(16)
O85 Cr3 O71 108.89(15)
O86 Cr3 O71 110.06(16)
O85 Cr3 O74 109.19(15)
O86 Cr3 O74 108.37(15)
O71 Cr3 O74 111.67(13)
O76 Ti4 O74 95.63(13)
O76 Ti4 O75 94.55(12)
O74 Ti4 O75 91.65(12)
O76 Ti4 O2 91.44(12)
O74 Ti4 O2 92.72(12)
O75 Ti4 O2 172.20(13)
O76 Ti4 O3 89.16(12)
O74 Ti4 O3 175.21(13)
O75 Ti4 O3 88.07(12)
O2 Ti4 O3 87.03(11)
O76 Ti4 O1 174.21(12)
O74 Ti4 O1 89.79(12)
O75 Ti4 O1 87.33(12)
O2 Ti4 O1 86.23(12)
O3 Ti4 O1 85.43(12)
O72 Ti7 O71 94.30(14)
O72 Ti7 O73 95.22(13)
O71 Ti7 O73 91.38(12)
O72 Ti7 O6 90.92(13)
O71 Ti7 O6 174.50(14)
O73 Ti7 O6 86.41(12)
O72 Ti7 O5 89.93(13)
O71 Ti7 O5 95.45(12)
O73 Ti7 O5 171.12(14)
O6 Ti7 O5 86.28(12)
O72 Ti7 O4 174.36(12)
O71 Ti7 O4 89.23(12)
O73 Ti7 O4 89.09(12)
O6 Ti7 O4 85.71(12)
O5 Ti7 O4 85.34(12)
O1 P1 O11 108.47(16)
O1 P1 O12 107.04(17)
O11 P1 O12 104.69(16)
O1 P1 Co1 116.73(11)
O11 P1 Co1 107.51(12)
O12 P1 Co1 111.72(11)
O2 P2 O21 109.57(16)
O2 P2 O22 106.55(16)
O21 P2 O22 101.57(15)
O2 P2 Co1 116.52(13)
O21 P2 Co1 106.67(12)
O22 P2 Co1 114.87(13)
O3 P3 O32 107.64(16)
O3 P3 O31 107.09(16)
O32 P3 O31 104.06(17)
O3 P3 Co1 116.80(11)
O32 P3 Co1 112.75(12)
O31 P3 Co1 107.60(11)
O4 P4 O42 109.89(16)
O4 P4 O41 107.75(17)
O42 P4 O41 101.80(17)
O4 P4 Co2 115.72(13)
O42 P4 Co2 106.90(11)
O41 P4 Co2 113.85(12)
O5 P5 O51 109.09(17)
O5 P5 O52 106.23(19)
O51 P5 O52 97.63(18)
O5 P5 Co2 115.76(14)
O51 P5 Co2 109.25(14)
O52 P5 Co2 117.22(15)
O6 P6 O61 108.51(17)
O6 P6 O62 106.34(17)
O61 P6 O62 103.37(17)
O6 P6 Co2 116.55(12)
O61 P6 Co2 106.11(11)
O62 P6 Co2 115.03(12)
P1 O1 Ti4 132.02(17)
P2 O2 Ti4 133.19(19)
P3 O3 Ti4 132.95(16)
P4 O4 Ti7 133.17(16)
P5 O5 Ti7 131.5(2)
P6 O6 Ti7 134.57(17)
C11 O11 P1 121.3(3)
C13 O12 P1 123.3(3)
C21 O21 P2 121.3(3)
C23 O22 P2 121.4(2)
C31 O31 P3 120.2(3)
C33 O32 C33A 45.4(5)
C33 O32 P3 123.0(4)
C33A O32 P3 122.7(6)
C41 O41 P4 122.6(3)
C43 O42 P4 121.3(3)
C51 O51 P5 122.6(3)
C53 O52 P5 121.0(3)
C61 O61 P6 121.0(3)
C63 O62 P6 121.8(3)
C5A C1 C2 123.9(9)
C5A C1 C5 30.0(5)
C2 C1 C5 93.9(7)
C5A C1 C3 95.0(7)
C2 C1 C3 28.9(6)
C5 C1 C3 65.0(4)
C5A C1 Co1 73.8(5)
C2 C1 Co1 73.9(5)
C5 C1 Co1 60.7(3)
C3 C1 Co1 61.1(3)
C3 C2 C1 121.9(10)
C3 C2 C4 33.2(6)
C1 C2 C4 88.7(7)
C3 C2 C5A 93.9(8)
C1 C2 C5A 28.0(5)
C4 C2 C5A 60.7(4)
C3 C2 Co1 74.4(5)
C1 C2 Co1 73.5(4)
C4 C2 Co1 60.7(3)
C5A C2 Co1 60.3(3)
C2 C3 C4 116.3(8)
C2 C3 C1 29.2(5)
C4 C3 C1 87.2(6)
C2 C3 Co1 73.4(4)
C4 C3 Co1 72.4(4)
C1 C3 Co1 60.4(3)
C3 C4 C5 119.1(7)
C3 C4 C2 30.4(4)
C5 C4 C2 88.8(5)
C3 C4 Co1 72.7(4)
C5 C4 Co1 71.1(4)
C2 C4 Co1 60.4(2)
C5A C5 C4 119.0(8)
C5A C5 C1 30.5(6)
C4 C5 C1 88.5(5)
C5A C5 Co1 74.8(5)
C4 C5 Co1 73.6(4)
C1 C5 Co1 61.5(3)
C5 C5A C1 119.5(9)
C5 C5A C2 91.5(7)
C1 C5A C2 28.1(5)
C5 C5A Co1 72.9(5)
C1 C5A Co1 73.6(6)
C2 C5A Co1 60.4(3)
C10 C6 C7 107.4(5)
C10 C6 Co2 71.9(3)
C7 C6 Co2 69.5(3)
C8 C7 C6 105.7(5)
C8 C7 Co2 69.3(3)
C6 C7 Co2 69.9(3)
C9 C8 C7 109.5(5)
C9 C8 Co2 71.8(3)
C7 C8 Co2 70.2(3)
C10 C9 C8 106.9(5)
C10 C9 Co2 71.2(3)
C8 C9 Co2 69.0(3)
C6 C10 C9 110.4(5)
C6 C10 Co2 69.4(3)
C9 C10 Co2 70.1(3)
O11 C11 C12 110.5(4)
O12 C13 C14 110.9(5)
O21 C21 C22 108.5(4)
O22 C23 C24 108.1(3)
O31 C31 C32 108.3(4)
C34A C33 C33A 82.1(11)
C34A C33 O32 150.9(11)
C33A C33 O32 71.9(7)
C34A C33 C34 45.7(8)
C33A C33 C34 36.5(6)
O32 C33 C34 107.7(5)
C34 C33A C33 92.9(12)
C34 C33A C34A 46.3(9)
C33 C33A C34A 46.6(8)
C34 C33A O32 153.5(13)
C33 C33A O32 62.7(7)
C34A C33A O32 108.3(10)
C33A C34 C34A 96.7(13)
C33A C34 C33 50.6(9)
C34A C34 C33 46.1(8)
C34 C34A C33 88.2(11)
C34 C34A C33A 37.0(7)
C33 C34A C33A 51.3(8)
O41 C41 C42 111.3(3)
O42 C43 C44 107.3(3)
O51 C51 C52 107.9(5)
O52 C53 C54 110.7(4)
O61 C61 C62 107.9(4)
O62 C63 C64 112.1(4)
Cr3 O74 Ti4 141.43(18)
Cr2 O75 Ti4 135.30(17)
Cr1 O76 Ti4 137.31(16)
Cr3 O71 Ti7 131.59(17)
Cr2 O72 Ti7 140.22(17)
Cr1 O73 Ti7 134.58(17)

loop_
_geom_bond_atom_site_label_1
_geom_bond_atom_site_label_2
_geom_bond_distance
Co1 C5 2.033(6)
Co1 C1 2.051(6)
Co1 C5A 2.052(8)
Co1 C2 2.054(6)
Co1 C4 2.062(5)
Co1 C3 2.065(6)
Co1 P3 2.1464(11)
Co1 P1 2.1529(11)
Co1 P2 2.1551(13)
Co2 C8 2.052(5)
Co2 C7 2.064(5)
Co2 C6 2.070(4)
Co2 C9 2.088(6)
Co2 C10 2.102(5)
Co2 P6 2.1494(12)
Co2 P4 2.1619(12)
Co2 P5 2.1681(16)
Cr1 O81 1.589(3)
Cr1 O82 1.597(3)
Cr1 O73 1.704(3)
Cr1 O76 1.726(3)
Cr2 O83 1.585(3)
Cr2 O84 1.596(3)
Cr2 O75 1.700(3)
Cr2 O72 1.740(3)
Cr3 O85 1.588(3)
Cr3 O86 1.595(3)
Cr3 O71 1.716(3)
Cr3 O74 1.726(3)
Ti4 O76 1.867(3)
Ti4 O74 1.870(3)
Ti4 O75 1.914(3)
Ti4 O2 1.996(3)
Ti4 O3 2.008(3)
Ti4 O1 2.023(3)
Ti7 O72 1.850(3)
Ti7 O71 1.897(3)
Ti7 O73 1.921(3)
Ti7 O6 1.995(3)
Ti7 O5 2.007(3)
Ti7 O4 2.032(3)
P1 O1 1.532(3)
P1 O11 1.590(3)
P1 O12 1.597(3)
P2 O2 1.534(3)
P2 O21 1.580(3)
P2 O22 1.595(3)
P3 O3 1.534(3)
P3 O32 1.586(3)
P3 O31 1.588(3)
P4 O4 1.524(3)
P4 O42 1.575(3)
P4 O41 1.599(4)
P5 O5 1.534(3)
P5 O51 1.593(3)
P5 O52 1.606(4)
P6 O6 1.523(3)
P6 O61 1.579(3)
P6 O62 1.598(3)
O11 C11 1.464(5)
O12 C13 1.445(6)
O21 C21 1.448(5)
O22 C23 1.461(5)
O31 C31 1.458(5)
O32 C33 1.459(6)
O32 C33A 1.561(13)
O41 C41 1.461(5)
O42 C43 1.457(5)
O51 C51 1.466(7)
O52 C53 1.406(6)
O61 C61 1.456(5)
O62 C63 1.443(6)
C1 C5A 1.150(13)
C1 C2 1.153(12)
C1 C5 1.974(11)
C1 C3 2.008(11)
C2 C3 1.144(12)
C2 C4 2.024(12)
C2 C5A 2.033(12)
C3 C4 1.238(11)
C4 C5 1.244(10)
C5 C5A 1.135(12)
C6 C10 1.383(7)
C6 C7 1.435(7)
C7 C8 1.422(9)
C8 C9 1.391(9)
C9 C10 1.390(7)
C11 C12 1.484(6)
C13 C14 1.467(9)
C21 C22 1.505(6)
C23 C24 1.497(6)
C31 C32 1.495(7)
C33 C34A 1.089(15)
C33 C33A 1.169(13)
C33 C34 1.510(10)
C33A C34 0.898(12)
C33A C34A 1.484(18)
C34 C34A 1.081(15)
C41 C42 1.504(6)
C43 C44 1.511(6)
C51 C52 1.486(7)
C53 C54 1.505(6)
C61 C62 1.497(7)
C63 C64 1.512(6)
